data_7133475
loop_
_publ_author_name
'Cai, Zhuoer'
'Yinan, Zhang'
'Chen, Jian'
'He, Xiaofan'
'Zhang, Ziyue'
'Hua, Xiu-Ni'
'Sun, Baiwang'

_publ_section_title
;
 Symmetry breaking through molecular engineering to achieve "on-off-on"
 nonlinear optical switch in a [SnCl<sub>6</sub>]<sup>2-</sup> framework.
;
_journal_issue 70
_journal_name_full 'Chemical communications (Cambridge, England)'
_journal_page_first 9412
_journal_page_last 9415
_journal_paper_doi 10.1039/d4cc03006k
_journal_volume 60
_journal_year 2024
_chemical_formula_moiety 'C4 H12 Cl6 N O Sn, 0.5(C8 H24 N2 O2)'
_chemical_formula_sum 'C8 H24 Cl6 N2 O2 Sn'
_chemical_formula_weight 511.68
_space_group_crystal_system hexagonal
_space_group_IT_number 186
_space_group_name_Hall 'P 6c -2c'
_space_group_name_H-M_alt 'P 63 m c'
_atom_sites_solution_hydrogens difmap
_atom_sites_solution_primary dual
_audit_creation_date 2024-05-24
_audit_creation_method
;
Olex2 1.5
(compiled 2024.02.16 svn.r378c4104 for OlexSys, GUI svn.r6928)
;
_audit_update_record
;
2024-05-24 deposited with the CCDC.	2024-08-07 downloaded from the CCDC.
;
_cell_angle_alpha 90
_cell_angle_beta 90
_cell_angle_gamma 120
_cell_formula_units_Z 2
_cell_length_a 9.6998(9)
_cell_length_b 9.6998(9)
_cell_length_c 12.6019(18)
_cell_measurement_reflns_used 2890
_cell_measurement_temperature 400.00
_cell_measurement_theta_max 21.64
_cell_measurement_theta_min 4.85
_cell_volume 1026.8(2)
_computing_cell_refinement 'SAINT V8.40A (Bruker, 2019)'
_computing_data_reduction 'SAINT V8.40A (Bruker, 2019)'
_computing_molecular_graphics 'Olex2 1.5 (Dolomanov et al., 2009)'
_computing_publication_material 'Olex2 1.5 (Dolomanov et al., 2009)'
_computing_structure_refinement 'SHELXL 2018/3 (Sheldrick, 2015)'
_computing_structure_solution 'SHELXT 2018/2 (Sheldrick, 2018)'
_diffrn_ambient_temperature 400.00
_diffrn_detector 'CCD area detector'
_diffrn_detector_area_resol_mean 5.6
_diffrn_detector_type 'Bruker SMART CCD 6000 area detector'
_diffrn_measured_fraction_theta_full 0.979
_diffrn_measured_fraction_theta_max 0.979
_diffrn_measurement_device 'three-circle diffractometer'
_diffrn_measurement_device_type 'Bruker SMART CCD 6000 area detector'
_diffrn_measurement_method '\w scans'
_diffrn_radiation_monochromator graphite
_diffrn_radiation_probe x-ray
_diffrn_radiation_type MoK\a
_diffrn_radiation_wavelength 0.71073
_diffrn_reflns_av_R_equivalents 0.0567
_diffrn_reflns_av_unetI/netI 0.0304
_diffrn_reflns_Laue_measured_fraction_full 0.979
_diffrn_reflns_Laue_measured_fraction_max 0.979
_diffrn_reflns_limit_h_max 10
_diffrn_reflns_limit_h_min -11
_diffrn_reflns_limit_k_max 11
_diffrn_reflns_limit_k_min -11
_diffrn_reflns_limit_l_max 12
_diffrn_reflns_limit_l_min -15
_diffrn_reflns_number 6536
_diffrn_reflns_point_group_measured_fraction_full 0.954
_diffrn_reflns_point_group_measured_fraction_max 0.954
_diffrn_reflns_theta_full 25.027
_diffrn_reflns_theta_max 25.027
_diffrn_reflns_theta_min 4.853
_diffrn_source 'sealed X-ray tube'
_diffrn_source_current 1.4
_diffrn_source_power 0.07
_diffrn_source_target Mo
_diffrn_source_voltage 50.0
_exptl_absorpt_coefficient_mu 2.024
_exptl_absorpt_correction_T_max 0.0452
_exptl_absorpt_correction_T_min 0.0158
_exptl_absorpt_correction_type none
_exptl_absorpt_process_details
;
SADABS-2016/2 (Bruker,2016/2) was used for absorption correction.
wR2(int) was 0.1169 before and 0.0742 after correction.
The Ratio of minimum to maximum transmission is 0.3496.
The \l/2 correction factor is Not present.
;
_exptl_crystal_density_diffrn 1.655
_exptl_crystal_F_000 508
_refine_diff_density_max 0.139
_refine_diff_density_min -0.077
_refine_diff_density_rms 0.012
_refine_ls_abs_structure_details
;
 Flack x determined using 223 quotients [(I+)-(I-)]/[(I+)+(I-)]
 (Parsons, Flack and Wagner, Acta Cryst. B69 (2013) 249-259).
;
_refine_ls_abs_structure_Flack 0.04(5)
_refine_ls_extinction_method none
_refine_ls_goodness_of_fit_ref 1.014
_refine_ls_hydrogen_treatment constr
_refine_ls_matrix_type full
_refine_ls_number_parameters 126
_refine_ls_number_reflns 691
_refine_ls_number_restraints 163
_refine_ls_restrained_S_all 0.909
_refine_ls_R_factor_all 0.0559
_refine_ls_R_factor_gt 0.0481
_refine_ls_shift/su_max 0.009
_refine_ls_shift/su_mean 0.001
_refine_ls_structure_factor_coef Fsqd
_refine_ls_weighting_details 'w=1/[\s^2^(Fo^2^)+(0.1003P)^2^+0.0176P] where P=(Fo^2^+2Fc^2^)/3'
_refine_ls_weighting_scheme calc
_refine_ls_wR_factor_gt 0.1329
_refine_ls_wR_factor_ref 0.1453
_reflns_Friedel_coverage 0.853
_reflns_Friedel_fraction_full 0.927
_reflns_Friedel_fraction_max 0.927
_reflns_number_gt 574
_reflns_number_total 691
_reflns_threshold_expression 'I > 2\s(I)'
_cod_data_source_file d4cc03006k2.cif
_cod_data_source_block tmhasncl400
_cod_depositor_comments 'Adding full bibliography for 7133473--7133477.cif.'
_cod_database_code 7133475
_shelx_shelxl_version_number 2018/3
_shelx_space_group_comment
;
The symmetry employed for this shelxl refinement is uniquely defined
by the following loop, which should always be used as a source of
symmetry information in preference to the above space-group names.
They are only intended as comments.
;
_olex2_refinement_description
;
1. Fixed Uiso
 At 1.5 times of:
  All C(H,H,H) groups
2. Restrained distances
 C2-N1 = C1-N1 = C3-N1
 1.5 with sigma of 0.01
 N1-C2 = N1-C3 = N1-C1
 1.5 with sigma of 0.01
 C2-C3
 2.46 with sigma of 0.01
 C2-C1
 2.46 with sigma of 0.01
 C1-C3
 2.46 with sigma of 0.01
 O1-N1
 1.441 with sigma of 0.01
 C1-O1
 2.43 with sigma of 0.1
 C2-O1
 2.43 with sigma of 0.1
 C3-O1
 2.43 with sigma of 0.1
 O1-C4
 1.442 with sigma of 0.1
 C4-C2
 2.8 with sigma of 0.1
 C3-C4
 2.8 with sigma of 0.1
 N2-C6 = N2-C5 = N2-C7
 1.5 with sigma of 0.01
 O2-N2
 1.441 with sigma of 0.01
 O2-C8
 1.5 with sigma of 0.01
 C7-C6
 2.461 with sigma of 0.01
 C6-C5
 2.461 with sigma of 0.01
 C7-C5
 2.461 with sigma of 0.01
 C6-O2
 2.38 with sigma of 0.01
 C5-O2
 2.38 with sigma of 0.01
 O2-C7
 2.38 with sigma of 0.01
 C8-C6
 2.77 with sigma of 0.1
 C8-C5
 2.77 with sigma of 0.1
 C8-N2
 2.43 with sigma of 0.01
3. Uiso/Uaniso restraints and constraints
C2 \\sim C4 \\sim O1 \\sim N1 \\sim C3 \\sim C1: within 2A with sigma of 0.001
and sigma for terminal atoms of 0.002 within 2A
N2 \\sim O2 \\sim C5 \\sim C7 \\sim C6 \\sim C8: within 2A with sigma of 0.001
and sigma for terminal atoms of 0.002 within 2A
Uanis(C3) \\sim Ueq, Uanis(C4) \\sim Ueq, Uanis(O1) \\sim Ueq, Uanis(N1) \\sim
Ueq, Uanis(C2) \\sim Ueq, Uanis(C1) \\sim Ueq: with sigma of 0.01 and sigma for
terminal atoms of 0.02
Uanis(C6) \\sim Ueq, Uanis(N2) \\sim Ueq, Uanis(O2) \\sim Ueq, Uanis(C5) \\sim
Ueq, Uanis(C7) \\sim Ueq, Uanis(C8) \\sim Ueq: with sigma of 0.01 and sigma for
terminal atoms of 0.02
4. Others
 Fixed Sof: C4(0.166667) H4A(0.166667) H4B(0.166667) H4C(0.166667)
 N1(0.166667) C3(0.166667) H3B(0.166667) H3A(0.166667) H3C(0.166667)
 O1(0.166667) C2(0.166667) H2A(0.166667) H2B(0.166667) H2C(0.166667)
 C1(0.166667) H1A(0.166667) H1B(0.166667) H1C(0.166667) N2(0.166667)
 O2(0.166667) C6(0.166667) H6A(0.166667) H6B(0.166667) H6C(0.166667)
 C8(0.166667) H8A(0.166667) H8B(0.166667) H8C(0.166667) C5(0.166667)
 H5A(0.166667) H5B(0.166667) H5C(0.166667) C7(0.166667) H7A(0.166667)
 H7B(0.166667) H7C(0.166667)
5.a Riding coordinates:
 C4(H4A,H4B,H4C), C3(H3B,H3A,H3C), C2(H2A,H2B,H2C), C1(H1A,H1B,H1C), C6(H6A,
 H6B,H6C), C8(H8A,H8B,H8C), C5(H5A,H5B,H5C), C7(H7A,H7B,H7C)
;
_olex2_submission_special_instructions 'No special instructions were received'

loop_
_space_group_symop_operation_xyz
'x, y, z'
'-y, x-y, z'
'-x+y, -x, z'
'-x, -y, z+1/2'
'y, -x+y, z+1/2'
'x-y, x, z+1/2'
'-y, -x, z'
'-x+y, y, z'
'x, x-y, z'
'y, x, z+1/2'
'x-y, -y, z+1/2'
'-x, -x+y, z+1/2'

loop_
_atom_site_label
_atom_site_type_symbol
_atom_site_fract_x
_atom_site_fract_y
_atom_site_fract_z
_atom_site_U_iso_or_equiv
_atom_site_adp_type
_atom_site_occupancy
_atom_site_site_symmetry_order
_atom_site_calc_flag
_atom_site_refinement_flags_posn
_atom_site_refinement_flags_adp
_atom_site_refinement_flags_occupancy
_atom_site_disorder_assembly
_atom_site_disorder_group
Sn01 Sn 0.333333 -0.333333 0.5141(7) 0.128(5) Uani 1 6 d S T P . .
Cl02 Cl 0.4491(4) -0.1018(8) 0.6282(8) 0.179(5) Uani 1 2 d S T P . .
Cl03 Cl 0.2136(4) -0.2136(4) 0.4075(9) 0.197(6) Uani 1 2 d S T P . .
C4 C 0.507(12) 0.196(11) 0.604(8) 0.158(11) Uani 0.1667 1 d D U P A -1
H4A H 0.565204 0.219537 0.668892 0.237 Uiso 0.1667 1 d R U P A -1
H4B H 0.505364 0.106007 0.570192 0.237 Uiso 0.1667 1 d R U P A -1
H4C H 0.399784 0.171287 0.617782 0.237 Uiso 0.1667 1 d R U P A -1
N1 N 0.633(6) 0.317(9) 0.438(3) 0.158(10) Uani 0.1667 1 d D U P A -1
C3 C 0.480(9) 0.209(8) 0.383(8) 0.158(11) Uani 0.1667 1 d D U P A -1
H3B H 0.390760 0.202770 0.420136 0.237 Uiso 0.1667 1 d R U P A -1
H3A H 0.464700 0.103430 0.375026 0.237 Uiso 0.1667 1 d R U P A -1
H3C H 0.487180 0.253890 0.313656 0.237 Uiso 0.1667 1 d R U P A -1
O1 O 0.571(6) 0.314(6) 0.544(3) 0.158(10) Uani 0.1667 1 d D U P A -1
C2 C 0.738(10) 0.244(14) 0.441(6) 0.157(11) Uani 0.1667 1 d D U P A -1
H2A H 0.808539 0.284293 0.500671 0.236 Uiso 0.1667 1 d R U P A -1
H2B H 0.799268 0.268503 0.376711 0.236 Uiso 0.1667 1 d R U P A -1
H2C H 0.670968 0.131113 0.447311 0.236 Uiso 0.1667 1 d R U P A -1
C1 C 0.716(10) 0.477(9) 0.386(9) 0.158(11) Uani 0.1667 1 d D U P A -1
H1A H 0.731456 0.467055 0.311563 0.237 Uiso 0.1667 1 d R U P A -1
H1B H 0.818276 0.536525 0.419853 0.237 Uiso 0.1667 1 d R U P A -1
H1C H 0.656976 0.530585 0.395203 0.237 Uiso 0.1667 1 d R U P A -1
N2 N -0.051(9) 0.010(10) 0.341(3) 0.253(14) Uani 0.1667 1 d D U P B -2
O2 O -0.017(11) 0.062(11) 0.449(3) 0.253(14) Uani 0.1667 1 d D U P B -2
C6 C -0.198(12) -0.151(12) 0.338(7) 0.253(14) Uani 0.1667 1 d D U P B -2
H6A H -0.286493 -0.149611 0.305524 0.380 Uiso 0.1667 1 d R U P B -2
H6B H -0.228613 -0.198371 0.407553 0.380 Uiso 0.1667 1 d R U P B -2
H6C H -0.166453 -0.212661 0.295584 0.380 Uiso 0.1667 1 d R U P B -2
C8 C -0.01(2) -0.061(15) 0.520(7) 0.253(14) Uani 0.1667 1 d D U P B -2
H8A H -0.016612 -0.142946 0.475549 0.379 Uiso 0.1667 1 d R U P B -2
H8B H -0.094902 -0.108207 0.573109 0.379 Uiso 0.1667 1 d R U P B -2
H8C H 0.088448 -0.002106 0.552679 0.379 Uiso 0.1667 1 d R U P B -2
C5 C 0.088(12) 0.003(16) 0.295(7) 0.253(14) Uani 0.1667 1 d D U P B -2
H5A H 0.129312 0.076582 0.236828 0.380 Uiso 0.1667 1 d R U P B -2
H5B H 0.066142 -0.099848 0.272508 0.380 Uiso 0.1667 1 d R U P B -2
H5C H 0.164002 0.040242 0.351858 0.380 Uiso 0.1667 1 d R U P B -2
C7 C -0.079(16) 0.128(14) 0.281(7) 0.253(14) Uani 0.1667 1 d D U P B -2
H7A H 0.017165 0.227508 0.271808 0.380 Uiso 0.1667 1 d R U P B -2
H7B H -0.154935 0.144148 0.319868 0.380 Uiso 0.1667 1 d R U P B -2
H7C H -0.122755 0.083238 0.212608 0.380 Uiso 0.1667 1 d R U P B -2

loop_
_atom_site_aniso_label
_atom_site_aniso_U_11
_atom_site_aniso_U_22
_atom_site_aniso_U_33
_atom_site_aniso_U_23
_atom_site_aniso_U_13
_atom_site_aniso_U_12
Sn01 0.141(5) 0.141(5) 0.100(5) 0.000 0.000 0.071(2)
Cl02 0.213(7) 0.160(6) 0.146(6) -0.028(4) -0.0140(18) 0.080(3)
Cl03 0.228(7) 0.228(7) 0.164(7) 0.026(2) -0.026(2) 0.137(6)
C4 0.165(13) 0.156(13) 0.160(13) -0.007(9) 0.011(9) 0.086(9)
N1 0.165(13) 0.156(13) 0.160(13) -0.007(8) 0.011(8) 0.086(9)
C3 0.165(13) 0.156(13) 0.160(13) -0.007(9) 0.011(8) 0.086(9)
O1 0.165(13) 0.156(13) 0.160(13) -0.007(8) 0.011(8) 0.086(9)
C2 0.165(13) 0.156(13) 0.160(13) -0.007(9) 0.011(8) 0.087(9)
C1 0.165(13) 0.156(13) 0.160(13) -0.007(9) 0.010(9) 0.086(9)
N2 0.251(15) 0.251(15) 0.254(15) 0.001(9) 0.000(9) 0.123(9)
O2 0.251(15) 0.251(15) 0.254(15) 0.001(9) 0.000(9) 0.123(9)
C6 0.251(16) 0.251(15) 0.254(16) 0.001(9) 0.000(10) 0.123(10)
C8 0.251(15) 0.251(15) 0.254(16) 0.001(10) 0.000(10) 0.124(10)
C5 0.251(16) 0.251(15) 0.254(16) 0.001(9) 0.000(10) 0.123(10)
C7 0.251(16) 0.251(15) 0.254(16) 0.002(10) 0.000(10) 0.123(10)

loop_
_atom_type_symbol
_atom_type_description
_atom_type_scat_dispersion_real
_atom_type_scat_dispersion_imag
_atom_type_scat_source
C C 0.0033 0.0016 'International Tables Vol C Tables 4.2.6.8 and 6.1.1.4'
H H 0.0000 0.0000 'International Tables Vol C Tables 4.2.6.8 and 6.1.1.4'
Cl Cl 0.1484 0.1585 'International Tables Vol C Tables 4.2.6.8 and 6.1.1.4'
N N 0.0061 0.0033 'International Tables Vol C Tables 4.2.6.8 and 6.1.1.4'
O O 0.0106 0.0060 'International Tables Vol C Tables 4.2.6.8 and 6.1.1.4'
Sn Sn -0.6537 1.4246 'International Tables Vol C Tables 4.2.6.8 and 6.1.1.4'

loop_
_geom_angle_atom_site_label_1
_geom_angle_atom_site_label_2
_geom_angle_atom_site_label_3
_geom_angle
_geom_angle_site_symmetry_1
_geom_angle_site_symmetry_3
_geom_angle_publ_flag
Cl02 Sn01 Cl02 88.3(3) . 2_545 ?
Cl02 Sn01 Cl02 88.3(3) . 3_655 ?
Cl02 Sn01 Cl02 88.3(3) 2_545 3_655 ?
Cl02 Sn01 Cl03 89.74(18) 2_545 2_545 ?
Cl02 Sn01 Cl03 89.75(18) 3_655 3_655 ?
Cl02 Sn01 Cl03 89.74(18) . 3_655 ?
Cl02 Sn01 Cl03 89.75(18) 3_655 2_545 ?
Cl02 Sn01 Cl03 89.74(18) . . ?
Cl02 Sn01 Cl03 177.3(3) 2_545 3_655 ?
Cl02 Sn01 Cl03 89.74(18) 2_545 . ?
Cl02 Sn01 Cl03 177.3(3) 3_655 . ?
Cl02 Sn01 Cl03 177.3(3) . 2_545 ?
Cl03 Sn01 Cl03 92.2(3) . 3_655 ?
Cl03 Sn01 Cl03 92.2(3) 2_545 3_655 ?
Cl03 Sn01 Cl03 92.2(3) . 2_545 ?
H4A C4 H4B 109.5 . . ?
H4A C4 H4C 109.5 . . ?
H4B C4 H4C 109.5 . . ?
O1 C4 H4A 109.5 . . ?
O1 C4 H4B 110.0 . . ?
O1 C4 H4C 109.0 . . ?
O1 N1 C3 99(5) . . ?
O1 N1 C2 110(4) . . ?
O1 N1 C1 115(6) . . ?
C2 N1 C3 110.5(14) . . ?
C1 N1 C3 110.6(14) . . ?
C1 N1 C2 110.7(14) . . ?
N1 C3 H3B 111.0 . . ?
N1 C3 H3A 111.1 . . ?
N1 C3 H3C 106.3 . . ?
H3B C3 H3A 109.5 . . ?
H3B C3 H3C 109.5 . . ?
H3A C3 H3C 109.5 . . ?
C4 O1 N1 126(6) . . ?
N1 C2 H2A 109.9 . . ?
N1 C2 H2B 110.5 . . ?
N1 C2 H2C 107.9 . . ?
H2A C2 H2B 109.5 . . ?
H2A C2 H2C 109.5 . . ?
H2B C2 H2C 109.5 . . ?
N1 C1 H1A 111.1 . . ?
N1 C1 H1B 106.8 . . ?
N1 C1 H1C 110.5 . . ?
H1A C1 H1B 109.5 . . ?
H1A C1 H1C 109.5 . . ?
H1B C1 H1C 109.5 . . ?
O2 N2 C6 108.6(14) . . ?
O2 N2 C5 109.0(14) . . ?
O2 N2 C7 108.1(14) . . ?
C6 N2 C7 110.0(13) . . ?
C5 N2 C6 110.7(14) . . ?
C5 N2 C7 110.4(14) . . ?
N2 O2 C8 112.2(17) . . ?
N2 C6 H6A 112.5 . . ?
N2 C6 H6B 112.6 . . ?
N2 C6 H6C 103.2 . . ?
H6A C6 H6B 109.5 . . ?
H6A C6 H6C 109.5 . . ?
H6B C6 H6C 109.5 . . ?
O2 C8 H8A 108.4 . . ?
O2 C8 H8B 117.5 . . ?
O2 C8 H8C 102.2 . . ?
H8A C8 H8B 109.5 . . ?
H8A C8 H8C 109.5 . . ?
H8B C8 H8C 109.5 . . ?
N2 C5 H5A 108.7 . . ?
N2 C5 H5B 115.5 . . ?
N2 C5 H5C 104.1 . . ?
H5A C5 H5B 109.5 . . ?
H5A C5 H5C 109.5 . . ?
H5B C5 H5C 109.5 . . ?
N2 C7 H7A 111.7 . . ?
N2 C7 H7B 108.3 . . ?
N2 C7 H7C 108.4 . . ?
H7A C7 H7B 109.5 . . ?
H7A C7 H7C 109.5 . . ?
H7B C7 H7C 109.5 . . ?

loop_
_geom_bond_atom_site_label_1
_geom_bond_atom_site_label_2
_geom_bond_distance
_geom_bond_site_symmetry_2
_geom_bond_publ_flag
Sn01 Cl02 2.419(6) . ?
Sn01 Cl02 2.419(6) 2_545 ?
Sn01 Cl02 2.419(6) 3_655 ?
Sn01 Cl03 2.419(6) 2_545 ?
Sn01 Cl03 2.419(6) 3_655 ?
Sn01 Cl03 2.419(6) . ?
C4 H4A 0.9600 . ?
C4 H4B 0.9600 . ?
C4 H4C 0.9600 . ?
C4 O1 1.24(9) . ?
N1 C3 1.501(12) . ?
N1 O1 1.451(16) . ?
N1 C2 1.498(12) . ?
N1 C1 1.497(12) . ?
C3 H3B 0.9600 . ?
C3 H3A 0.9599 . ?
C3 H3C 0.9600 . ?
C2 H2A 0.9600 . ?
C2 H2B 0.9600 . ?
C2 H2C 0.9600 . ?
C1 H1A 0.9601 . ?
C1 H1B 0.9601 . ?
C1 H1C 0.9599 . ?
N2 O2 1.435(15) . ?
N2 C6 1.500(15) . ?
N2 C5 1.493(15) . ?
N2 C7 1.503(15) . ?
O2 C8 1.495(16) . ?
C6 H6A 0.9601 . ?
C6 H6B 0.9600 . ?
C6 H6C 0.9599 . ?
C8 H8A 0.9601 . ?
C8 H8B 0.9600 . ?
C8 H8C 0.9600 . ?
C5 H5A 0.9600 . ?
C5 H5B 0.9600 . ?
C5 H5C 0.9599 . ?
C7 H7A 0.9599 . ?
C7 H7B 0.9601 . ?
C7 H7C 0.9601 . ?

loop_
_geom_torsion_atom_site_label_1
_geom_torsion_atom_site_label_2
_geom_torsion_atom_site_label_3
_geom_torsion_atom_site_label_4
_geom_torsion
_geom_torsion_site_symmetry_1
_geom_torsion_site_symmetry_2
_geom_torsion_site_symmetry_3
_geom_torsion_site_symmetry_4
_geom_torsion_publ_flag
C3 N1 O1 C4 66(10) . . . . ?
C2 N1 O1 C4 -49(10) . . . . ?
C1 N1 O1 C4 -176(9) . . . . ?
C6 N2 O2 C8 51(10) . . . . ?
C5 N2 O2 C8 -70(10) . . . . ?
C7 N2 O2 C8 170(10) . . . . ?
